data_1548133
loop_
_publ_author_name
'Leung, C.-F.'
'Cheng, S.-C.'
'Yang, Y.'
'Xiang, J.'
'Yiu, S.-M.'
'Ko, C.-C.'
'Lau, T.-C.'

_publ_section_title
;
 Efficient photocatalytic water reduction by a cobalt(ii) tripodal
 iminopyridine complex
;
_journal_issue 1
_journal_name_full 'Catalysis Science &amp; Technology'
_journal_page_first 307
_journal_paper_doi 10.1039/C7CY01524K
_journal_volume 8
_journal_year 2018
_chemical_formula_moiety 'C24 H27 Co N7, 2(Cl O4)'
_chemical_formula_sum 'C24 H27 Cl2 Co N7 O8'
_chemical_formula_weight 671.36
_chemical_name_common '[Co(trenpy3)](ClO4)2'
_space_group_crystal_system monoclinic
_space_group_IT_number 15
_space_group_name_Hall '-C 2yc'
_space_group_name_H-M_alt 'C 1 2/c 1'
_symmetry_space_group_name_Hall '-C 2yc'
_symmetry_space_group_name_H-M 'C 1 2/c 1'
_atom_sites_solution_hydrogens geom
_atom_sites_solution_primary direct
_atom_sites_solution_secondary difmap
_audit_creation_date
;
'Tue Sep 29 09:40:27 2015'
;
_audit_creation_method
;
CrysAlisPro, Oxford Diffraction Ltd.,
Version 1.171.35.21 (release 20-01-2012 CrysAlis171 .NET)
(compiled Jan 23 2012,18:06:46)
;
_audit_update_record
;
2017-07-27 deposited with the CCDC.
2017-11-20 downloaded from the CCDC.
;
_cell_angle_alpha 90.0
_cell_angle_beta 100.453(2)
_cell_angle_gamma 90.0
_cell_formula_units_Z 8
_cell_length_a 27.9963(7)
_cell_length_b 10.5409(3)
_cell_length_c 19.1609(5)
_cell_measurement_reflns_used 3797
_cell_measurement_temperature 173(2)
_cell_measurement_theta_max 71.7029
_cell_measurement_theta_min 3.6135
_cell_volume 5560.7(3)
_computing_cell_refinement
;
CrysAlisPro, Agilent Technologies,
Version 1.171.35.21 (release 20-01-2012 CrysAlis171 .NET)
(compiled Jan 23 2012,18:06:46)
;
_computing_data_collection
;
CrysAlisPro, Agilent Technologies,
Version 1.171.35.21 (release 20-01-2012 CrysAlis171 .NET)
(compiled Jan 23 2012,18:06:46)
;
_computing_data_reduction
;
CrysAlisPro, Agilent Technologies,
Version 1.171.35.21 (release 20-01-2012 CrysAlis171 .NET)
(compiled Jan 23 2012,18:06:46)
;
_computing_molecular_graphics 'Olex2 (Dolomanov et al., 2009)'
_computing_publication_material 'Olex2 (Dolomanov et al., 2009)'
_computing_structure_refinement 'XL (Sheldrick, 2008)'
_computing_structure_solution 'SHELXS-97 (Sheldrick, 1990)'
_diffrn_ambient_temperature 173(2)
_diffrn_detector_area_resol_mean 16.1270
_diffrn_measured_fraction_theta_full 0.984
_diffrn_measured_fraction_theta_max 0.984
_diffrn_measurement_details
;
#__ type_ start__ end____ width___ exp.time_
  1 omega   38.00   76.00   1.0000    8.0000
omega____ theta____ kappa____ phi______ frames
    -        0.0000 -178.0000    0.0000 38

#__ type_ start__ end____ width___ exp.time_
  2 omega  -57.00  -12.00   1.0000    8.0000
omega____ theta____ kappa____ phi______ frames
    -        0.0000  -77.0000 -150.0000 45

#__ type_ start__ end____ width___ exp.time_
  3 omega   47.00   76.00   1.0000    8.0000
omega____ theta____ kappa____ phi______ frames
    -        0.0000 -178.0000  -90.0000 29

#__ type_ start__ end____ width___ exp.time_
  4 omega   -2.00   47.00   1.0000    8.0000
omega____ theta____ kappa____ phi______ frames
    -        0.0000 -110.0000  113.0000 49

#__ type_ start__ end____ width___ exp.time_
  5 omega  -15.00   68.00   1.0000   32.0000
omega____ theta____ kappa____ phi______ frames
    -       55.0000  -37.0000    0.0000 83

#__ type_ start__ end____ width___ exp.time_
  6 omega   74.00  125.00   1.0000   32.0000
omega____ theta____ kappa____ phi______ frames
    -       55.0000  125.0000  -60.0000 51

#__ type_ start__ end____ width___ exp.time_
  7 omega   79.00  110.00   1.0000   32.0000
omega____ theta____ kappa____ phi______ frames
    -       55.0000  125.0000  120.0000 31

#__ type_ start__ end____ width___ exp.time_
  8 omega  -56.00   -5.00   1.0000   64.0000
omega____ theta____ kappa____ phi______ frames
    -      -64.0000   37.0000 -180.0000 51

#__ type_ start__ end____ width___ exp.time_
  9 omega  -76.00    4.00   1.0000   64.0000
omega____ theta____ kappa____ phi______ frames
    -      -64.0000   63.0000  -30.0000 80

#__ type_ start__ end____ width___ exp.time_
 10 omega   46.00   72.00   1.0000   64.0000
omega____ theta____ kappa____ phi______ frames
    -      110.0000  -25.0000  120.0000 26

#__ type_ start__ end____ width___ exp.time_
 11 omega   47.00   84.00   1.0000   64.0000
omega____ theta____ kappa____ phi______ frames
    -      110.0000 -110.0000  -28.0000 37

#__ type_ start__ end____ width___ exp.time_
 12 omega   46.00   72.00   1.0000   64.0000
omega____ theta____ kappa____ phi______ frames
    -      110.0000  -25.0000   30.0000 26

#__ type_ start__ end____ width___ exp.time_
 13 omega   38.00   67.00   1.0000   64.0000
omega____ theta____ kappa____ phi______ frames
    -      110.0000  -25.0000  -60.0000 29

#__ type_ start__ end____ width___ exp.time_
 14 omega   44.00   69.00   1.0000   64.0000
omega____ theta____ kappa____ phi______ frames
    -      110.0000  -37.0000  -30.0000 25

#__ type_ start__ end____ width___ exp.time_
 15 omega   42.00  119.00   1.0000   64.0000
omega____ theta____ kappa____ phi______ frames
    -      110.0000  -63.0000   90.0000 77

#__ type_ start__ end____ width___ exp.time_
 16 omega   89.00  176.00   1.0000   64.0000
omega____ theta____ kappa____ phi______ frames
    -      110.0000   63.0000 -150.0000 87

#__ type_ start__ end____ width___ exp.time_
 17 omega   38.00   64.00   1.0000   64.0000
omega____ theta____ kappa____ phi______ frames
    -      110.0000  -25.0000 -120.0000 26

#__ type_ start__ end____ width___ exp.time_
 18 omega   38.00   63.00   1.0000   64.0000
omega____ theta____ kappa____ phi______ frames
    -      110.0000  -37.0000 -150.0000 25

#__ type_ start__ end____ width___ exp.time_
 19 omega   42.00   68.00   1.0000   64.0000
omega____ theta____ kappa____ phi______ frames
    -      110.0000  -37.0000  -90.0000 26

#__ type_ start__ end____ width___ exp.time_
 20 omega   38.00   69.00   1.0000   64.0000
omega____ theta____ kappa____ phi______ frames
    -      110.0000  -37.0000   90.0000 31

#__ type_ start__ end____ width___ exp.time_
 21 omega   38.00   63.00   1.0000   64.0000
omega____ theta____ kappa____ phi______ frames
    -      110.0000  -37.0000  120.0000 25

#__ type_ start__ end____ width___ exp.time_
 22 omega   42.00  137.00   1.0000   64.0000
omega____ theta____ kappa____ phi______ frames
    -      110.0000  -77.0000  -30.0000 95

#__ type_ start__ end____ width___ exp.time_
 23 omega   39.00   69.00   1.0000   64.0000
omega____ theta____ kappa____ phi______ frames
    -      110.0000  -37.0000    0.0000 30
;
_diffrn_measurement_device_type 'Xcalibur, Sapphire3, Gemini ultra'
_diffrn_measurement_method '\w scans'
_diffrn_orient_matrix_UB_11 0.0518049000
_diffrn_orient_matrix_UB_12 0.0449731000
_diffrn_orient_matrix_UB_13 0.0314586000
_diffrn_orient_matrix_UB_21 0.0173914000
_diffrn_orient_matrix_UB_22 -0.0416354000
_diffrn_orient_matrix_UB_23 -0.0682950000
_diffrn_orient_matrix_UB_31 -0.0121389000
_diffrn_orient_matrix_UB_32 0.1326453000
_diffrn_orient_matrix_UB_33 -0.0320723000
_diffrn_radiation_monochromator mirror
_diffrn_radiation_type CuK\a
_diffrn_radiation_wavelength 1.54178
_diffrn_reflns_av_R_equivalents 0.0448
_diffrn_reflns_av_unetI/netI 0.1397
_diffrn_reflns_limit_h_max 34
_diffrn_reflns_limit_h_min -32
_diffrn_reflns_limit_k_max 12
_diffrn_reflns_limit_k_min -6
_diffrn_reflns_limit_l_max 21
_diffrn_reflns_limit_l_min -23
_diffrn_reflns_number 12270
_diffrn_reflns_theta_full 71.84
_diffrn_reflns_theta_max 71.84
_diffrn_reflns_theta_min 4.49
_diffrn_source 'Enhance Ultra (Cu) X-ray Source'
_exptl_absorpt_coefficient_mu 7.150
_exptl_absorpt_correction_T_max 1.00000
_exptl_absorpt_correction_T_min 0.38977
_exptl_absorpt_correction_type multi-scan
_exptl_absorpt_process_details
;
CrysAlisPro, Agilent Technologies,
Version 1.171.35.21 (release 20-01-2012 CrysAlis171 .NET)
(compiled Jan 23 2012,18:06:46)
Empirical absorption correction using spherical harmonics,
 implemented in SCALE3 ABSPACK scaling algorithm.
;
_exptl_crystal_colour orange
_exptl_crystal_density_diffrn 1.604
_exptl_crystal_density_method 'not measured'
_exptl_crystal_description needle
_exptl_crystal_F_000 2760
_exptl_crystal_size_max 0.72
_exptl_crystal_size_mid 0.08
_exptl_crystal_size_min 0.05
_refine_diff_density_max 0.443
_refine_diff_density_min -0.501
_refine_diff_density_rms 0.086
_refine_ls_extinction_method none
_refine_ls_goodness_of_fit_ref 1.044
_refine_ls_hydrogen_treatment constr
_refine_ls_matrix_type full
_refine_ls_number_parameters 379
_refine_ls_number_reflns 5357
_refine_ls_number_restraints 0
_refine_ls_restrained_S_all 1.044
_refine_ls_R_factor_all 0.0652
_refine_ls_R_factor_gt 0.0482
_refine_ls_shift/su_max 0.000
_refine_ls_shift/su_mean 0.000
_refine_ls_structure_factor_coef Fsqd
_refine_ls_weighting_details 'calc w=1/[\s^2^(Fo^2^)+(0.0777P)^2^+0.0000P] where P=(Fo^2^+2Fc^2^)/3'
_refine_ls_weighting_scheme calc
_refine_ls_wR_factor_gt 0.1281
_refine_ls_wR_factor_ref 0.1423
_reflns_number_gt 4272
_reflns_number_total 5357
_reflns_threshold_expression >2sigma(I)
_cod_data_source_file c7cy01524k2.cif
_cod_data_source_block 092515a_fai
_cod_depositor_comments 'Adding full bibliography for 1548133.cif.'
_cod_database_code 1548133
_cell_oxdiff_angle_alpha 90.025(5)
_cell_oxdiff_angle_beta 100.467(5)
_cell_oxdiff_angle_gamma 89.965(5)
_cell_oxdiff_length_a 27.9864(16)
_cell_oxdiff_length_b 10.5432(6)
_cell_oxdiff_length_c 19.1645(13)
_cell_oxdiff_measurement_reflns_used 3797
_cell_oxdiff_volume 5560.7(6)
_reflns_odcompleteness_completeness 98.35
_reflns_odcompleteness_iscentric 1
_reflns_odcompleteness_theta 71.70
_olex2_refinement_description
;
1. Fixed Uiso
 At 1.2 times of:
  All C(H) groups, All C(H,H) groups
2.a Secondary CH2 refined with riding coordinates:
 C7(H7A,H7B), C8(H8A,H8B), C15(H15A,H15B), C16(H16A,H16B), C23(H23A,H23B),
 C24(H24A,H24B)
2.b Aromatic/amide H refined with riding coordinates:
 C1(H1), C2(H2), C3(H3), C4(H4), C6(H6), C9(H9), C10(H10), C11(H11), C12(H12),
 C14(H14), C17(H17), C18(H18), C19(H19), C20(H20), C22(H22)
;

loop_
_space_group_symop_id
_space_group_symop_operation_xyz
1 'x, y, z'
2 '-x, y, -z+1/2'
3 'x+1/2, y+1/2, z'
4 '-x+1/2, y+1/2, -z+1/2'
5 '-x, -y, -z'
6 'x, -y, z-1/2'
7 '-x+1/2, -y+1/2, -z'
8 'x+1/2, -y+1/2, z-1/2'

loop_
_atom_site_label
_atom_site_type_symbol
_atom_site_fract_x
_atom_site_fract_y
_atom_site_fract_z
_atom_site_U_iso_or_equiv
_atom_site_adp_type
_atom_site_occupancy
_atom_site_symmetry_multiplicity
_atom_site_calc_flag
_atom_site_refinement_flags_posn
Co1 Co 0.133188(18) 0.83577(5) 0.22749(3) 0.02312(15) Uani 1 1 d .
N1 N 0.20860(10) 0.7897(3) 0.26862(15) 0.0289(6) Uani 1 1 d .
N2 N 0.17109(10) 0.9123(3) 0.15099(15) 0.0267(6) Uani 1 1 d .
N3 N 0.14492(10) 1.0170(3) 0.28889(14) 0.0241(6) Uani 1 1 d .
N4 N 0.06528(9) 0.9287(3) 0.20380(13) 0.0246(6) Uani 1 1 d .
N5 N 0.10853(10) 0.7508(3) 0.32175(14) 0.0275(6) Uani 1 1 d .
N6 N 0.11439(10) 0.6478(3) 0.19745(15) 0.0277(6) Uani 1 1 d .
N7 N 0.08375(11) 0.8055(3) 0.08275(15) 0.0293(6) Uani 1 1 d .
C1 C 0.22708(14) 0.7366(4) 0.3311(2) 0.0351(8) Uani 1 1 d .
H1 H 0.2055 0.6971 0.3574 0.042 Uiso 1 1 calc R
C2 C 0.27642(15) 0.7368(4) 0.3592(2) 0.0432(10) Uani 1 1 d .
H2 H 0.2883 0.6985 0.4039 0.052 Uiso 1 1 calc R
C3 C 0.30774(14) 0.7935(4) 0.3211(2) 0.0468(11) Uani 1 1 d .
H3 H 0.3416 0.7952 0.3393 0.056 Uiso 1 1 calc R
C4 C 0.28939(14) 0.8480(4) 0.2562(2) 0.0416(9) Uani 1 1 d .
H4 H 0.3105 0.8869 0.2289 0.050 Uiso 1 1 calc R
C5 C 0.24002(13) 0.8450(3) 0.23192(19) 0.0298(7) Uani 1 1 d .
C6 C 0.21672(13) 0.9044(4) 0.16449(19) 0.0312(8) Uani 1 1 d .
H6 H 0.2357 0.9359 0.1320 0.037 Uiso 1 1 calc R
C7 C 0.14738(14) 0.9659(4) 0.08302(18) 0.0344(8) Uani 1 1 d .
H7A H 0.1720 0.9982 0.0564 0.041 Uiso 1 1 calc R
H7B H 0.1260 1.0372 0.0910 0.041 Uiso 1 1 calc R
C8 C 0.11741(14) 0.8603(4) 0.04085(18) 0.0350(8) Uani 1 1 d .
H8A H 0.0989 0.8953 -0.0040 0.042 Uiso 1 1 calc R
H8B H 0.1394 0.7934 0.0288 0.042 Uiso 1 1 calc R
C9 C 0.18330(12) 1.0553(4) 0.33722(17) 0.0293(7) Uani 1 1 d .
H9 H 0.2124 1.0070 0.3435 0.035 Uiso 1 1 calc R
C10 C 0.18157(14) 1.1631(4) 0.37817(19) 0.0344(8) Uani 1 1 d .
H10 H 0.2091 1.1874 0.4122 0.041 Uiso 1 1 calc R
C11 C 0.13982(14) 1.2348(4) 0.36946(18) 0.0343(8) Uani 1 1 d .
H11 H 0.1381 1.3089 0.3972 0.041 Uiso 1 1 calc R
C12 C 0.10015(13) 1.1965(3) 0.31914(18) 0.0303(7) Uani 1 1 d .
H12 H 0.0710 1.2447 0.3111 0.036 Uiso 1 1 calc R
C13 C 0.10415(11) 1.0871(3) 0.28123(16) 0.0234(6) Uani 1 1 d .
C14 C 0.06234(11) 1.0369(3) 0.23110(16) 0.0236(7) Uani 1 1 d .
H14 H 0.0334 1.0854 0.2194 0.028 Uiso 1 1 calc R
C15 C 0.02424(12) 0.8804(4) 0.15255(17) 0.0301(8) Uani 1 1 d .
H15A H -0.0043 0.9362 0.1513 0.036 Uiso 1 1 calc R
H15B H 0.0155 0.7941 0.1663 0.036 Uiso 1 1 calc R
C16 C 0.03881(13) 0.8769(4) 0.07983(18) 0.0311(7) Uani 1 1 d .
H16A H 0.0126 0.8369 0.0452 0.037 Uiso 1 1 calc R
H16B H 0.0434 0.9646 0.0637 0.037 Uiso 1 1 calc R
C17 C 0.10760(14) 0.8003(4) 0.38590(18) 0.0341(8) Uani 1 1 d .
H17 H 0.1213 0.8819 0.3968 0.041 Uiso 1 1 calc R
C18 C 0.08729(14) 0.7369(5) 0.43734(19) 0.0412(10) Uani 1 1 d .
H18 H 0.0878 0.7742 0.4826 0.049 Uiso 1 1 calc R
C19 C 0.06668(14) 0.6208(4) 0.4220(2) 0.0422(10) Uani 1 1 d .
H19 H 0.0518 0.5775 0.4559 0.051 Uiso 1 1 calc R
C20 C 0.06754(14) 0.5660(4) 0.3562(2) 0.0399(9) Uani 1 1 d .
H20 H 0.0534 0.4852 0.3443 0.048 Uiso 1 1 calc R
C21 C 0.08979(13) 0.6332(4) 0.3086(2) 0.0322(8) Uani 1 1 d .
C22 C 0.09446(13) 0.5811(4) 0.2390(2) 0.0338(8) Uani 1 1 d .
H22 H 0.0827 0.4986 0.2254 0.041 Uiso 1 1 calc R
C23 C 0.11577(15) 0.5998(4) 0.1256(2) 0.0381(9) Uani 1 1 d .
H23A H 0.1094 0.5074 0.1233 0.046 Uiso 1 1 calc R
H23B H 0.1482 0.6152 0.1134 0.046 Uiso 1 1 calc R
C24 C 0.07720(15) 0.6688(4) 0.0740(2) 0.0372(9) Uani 1 1 d .
H24A H 0.0794 0.6444 0.0248 0.045 Uiso 1 1 calc R
H24B H 0.0446 0.6445 0.0827 0.045 Uiso 1 1 calc R
Cl2 Cl 0.02440(3) 0.28658(8) 0.11213(4) 0.02806(19) Uani 1 1 d .
O5 O 0.02057(12) 0.3281(3) 0.18233(14) 0.0473(7) Uani 1 1 d .
O6 O 0.07224(11) 0.2380(3) 0.11202(18) 0.0549(9) Uani 1 1 d .
O7 O 0.01479(12) 0.3900(3) 0.06388(15) 0.0508(8) Uani 1 1 d .
O8 O -0.01033(12) 0.1871(3) 0.09201(16) 0.0519(8) Uani 1 1 d .
Cl1 Cl 0.20732(3) 0.50200(9) 0.49183(4) 0.0340(2) Uani 1 1 d .
O1 O 0.17420(13) 0.5750(4) 0.52341(18) 0.0635(10) Uani 1 1 d .
O2 O 0.19121(13) 0.5008(3) 0.41577(15) 0.0530(8) Uani 1 1 d .
O3 O 0.25555(12) 0.5534(4) 0.50862(18) 0.0595(9) Uani 1 1 d .
O4 O 0.20690(13) 0.3737(3) 0.51748(19) 0.0613(9) Uani 1 1 d .

loop_
_atom_site_aniso_label
_atom_site_aniso_U_11
_atom_site_aniso_U_22
_atom_site_aniso_U_33
_atom_site_aniso_U_23
_atom_site_aniso_U_13
_atom_site_aniso_U_12
Co1 0.0202(3) 0.0244(3) 0.0254(3) -0.0009(2) 0.00594(19) -0.0011(2)
N1 0.0245(13) 0.0292(16) 0.0327(14) -0.0002(12) 0.0043(11) 0.0054(12)
N2 0.0284(14) 0.0252(15) 0.0280(13) 0.0011(12) 0.0090(11) -0.0033(11)
N3 0.0267(14) 0.0225(14) 0.0231(12) -0.0001(11) 0.0046(10) -0.0013(11)
N4 0.0195(12) 0.0327(16) 0.0214(12) -0.0001(11) 0.0027(10) -0.0033(11)
N5 0.0286(14) 0.0289(15) 0.0261(13) 0.0042(12) 0.0075(11) -0.0002(12)
N6 0.0277(14) 0.0236(15) 0.0323(14) -0.0043(12) 0.0064(11) 0.0004(12)
N7 0.0310(15) 0.0300(16) 0.0271(13) -0.0073(12) 0.0059(11) -0.0040(12)
C1 0.0323(18) 0.031(2) 0.0404(19) 0.0004(16) 0.0029(15) 0.0066(16)
C2 0.042(2) 0.033(2) 0.048(2) -0.0044(18) -0.0098(18) 0.0097(18)
C3 0.0245(18) 0.048(3) 0.062(3) -0.013(2) -0.0076(17) 0.0035(18)
C4 0.0256(18) 0.046(2) 0.054(2) -0.009(2) 0.0094(17) -0.0015(17)
C5 0.0243(16) 0.0297(19) 0.0359(18) -0.0054(15) 0.0068(13) 0.0018(14)
C6 0.0273(17) 0.036(2) 0.0334(17) -0.0018(15) 0.0126(13) -0.0039(15)
C7 0.0340(18) 0.043(2) 0.0270(16) 0.0049(16) 0.0072(14) -0.0048(16)
C8 0.0376(19) 0.046(2) 0.0233(16) -0.0027(15) 0.0101(14) -0.0022(17)
C9 0.0255(15) 0.0309(19) 0.0293(16) 0.0027(14) -0.0008(12) -0.0015(14)
C10 0.0355(19) 0.038(2) 0.0265(16) -0.0036(15) -0.0022(14) -0.0085(16)
C11 0.044(2) 0.033(2) 0.0256(16) -0.0052(15) 0.0060(14) -0.0035(16)
C12 0.0321(17) 0.0324(19) 0.0272(16) -0.0032(15) 0.0076(13) 0.0043(15)
C13 0.0242(15) 0.0242(17) 0.0225(14) 0.0017(13) 0.0060(12) -0.0012(13)
C14 0.0212(14) 0.0282(18) 0.0223(14) 0.0006(13) 0.0062(11) 0.0047(13)
C15 0.0196(15) 0.040(2) 0.0288(16) -0.0053(15) 0.0004(12) -0.0060(15)
C16 0.0281(16) 0.036(2) 0.0270(16) -0.0032(15) -0.0008(13) -0.0021(15)
C17 0.0337(18) 0.040(2) 0.0291(17) 0.0043(16) 0.0078(14) 0.0010(16)
C18 0.0349(19) 0.063(3) 0.0269(17) 0.0117(18) 0.0086(14) 0.0115(19)
C19 0.0308(19) 0.053(3) 0.046(2) 0.022(2) 0.0162(16) 0.0068(18)
C20 0.0322(18) 0.036(2) 0.054(2) 0.0172(19) 0.0149(17) 0.0029(16)
C21 0.0241(16) 0.035(2) 0.0382(18) 0.0051(16) 0.0073(13) -0.0008(15)
C22 0.0312(17) 0.0262(19) 0.045(2) -0.0018(16) 0.0085(15) -0.0024(15)
C23 0.044(2) 0.033(2) 0.0382(19) -0.0147(17) 0.0104(16) -0.0023(17)
C24 0.040(2) 0.038(2) 0.0331(18) -0.0115(16) 0.0034(15) -0.0068(17)
Cl2 0.0251(4) 0.0343(5) 0.0242(3) -0.0001(3) 0.0027(3) 0.0001(3)
O5 0.064(2) 0.0499(18) 0.0274(13) -0.0128(12) 0.0059(13) 0.0017(15)
O6 0.0300(14) 0.075(2) 0.0626(19) 0.0194(17) 0.0157(13) 0.0177(15)
O7 0.0605(19) 0.0505(19) 0.0412(15) 0.0189(14) 0.0090(14) 0.0101(16)
O8 0.0470(17) 0.060(2) 0.0458(16) -0.0116(15) 0.0022(13) -0.0197(15)
Cl1 0.0309(4) 0.0382(5) 0.0339(4) -0.0031(4) 0.0088(3) 0.0001(4)
O1 0.059(2) 0.080(3) 0.0544(19) -0.0150(18) 0.0164(16) 0.0205(19)
O2 0.067(2) 0.061(2) 0.0324(14) -0.0027(14) 0.0129(14) -0.0150(17)
O3 0.0386(16) 0.073(2) 0.065(2) 0.0015(18) 0.0055(14) -0.0129(17)
O4 0.059(2) 0.053(2) 0.069(2) 0.0164(18) 0.0031(17) -0.0059(17)

loop_
_atom_type_symbol
_atom_type_description
_atom_type_scat_dispersion_real
_atom_type_scat_dispersion_imag
_atom_type_scat_source
C C 0.0181 0.0091 'International Tables Vol C Tables 4.2.6.8 and 6.1.1.4'
H H 0.0000 0.0000 'International Tables Vol C Tables 4.2.6.8 and 6.1.1.4'
N N 0.0311 0.0180 'International Tables Vol C Tables 4.2.6.8 and 6.1.1.4'
O O 0.0492 0.0322 'International Tables Vol C Tables 4.2.6.8 and 6.1.1.4'
Co Co -2.3653 3.6143 'International Tables Vol C Tables 4.2.6.8 and 6.1.1.4'
Cl Cl 0.3639 0.7018 'International Tables Vol C Tables 4.2.6.8 and 6.1.1.4'

loop_
_geom_angle_atom_site_label_1
_geom_angle_atom_site_label_2
_geom_angle_atom_site_label_3
_geom_angle
N1 Co1 N3 87.68(11)
N1 Co1 N5 92.28(11)
N2 Co1 N1 76.12(11)
N2 Co1 N3 89.69(10)
N2 Co1 N5 168.15(11)
N4 Co1 N1 163.65(11)
N4 Co1 N2 102.64(11)
N4 Co1 N3 75.99(11)
N4 Co1 N5 87.79(10)
N5 Co1 N3 87.39(10)
N6 Co1 N1 93.86(12)
N6 Co1 N2 107.52(11)
N6 Co1 N3 162.60(11)
N6 Co1 N4 101.95(11)
N6 Co1 N5 75.23(11)
C1 N1 Co1 127.7(2)
C1 N1 C5 117.6(3)
C5 N1 Co1 113.3(2)
C6 N2 Co1 116.7(2)
C6 N2 C7 119.2(3)
C7 N2 Co1 124.0(2)
C9 N3 Co1 129.8(2)
C13 N3 Co1 111.8(2)
C13 N3 C9 117.7(3)
C14 N4 Co1 116.9(2)
C14 N4 C15 119.4(3)
C15 N4 Co1 123.4(2)
C17 N5 Co1 130.2(3)
C17 N5 C21 117.2(3)
C21 N5 Co1 112.5(2)
C22 N6 Co1 117.9(2)
C22 N6 C23 119.1(3)
C23 N6 Co1 122.1(2)
C16 N7 C8 114.3(3)
C24 N7 C8 114.0(3)
C24 N7 C16 114.6(3)
N1 C1 H1 118.6
N1 C1 C2 122.8(4)
C2 C1 H1 118.6
C1 C2 H2 120.6
C3 C2 C1 118.7(4)
C3 C2 H2 120.6
C2 C3 H3 120.3
C2 C3 C4 119.3(4)
C4 C3 H3 120.3
C3 C4 H4 120.6
C5 C4 C3 118.8(4)
C5 C4 H4 120.6
N1 C5 C4 122.8(4)
N1 C5 C6 114.3(3)
C4 C5 C6 122.9(3)
N2 C6 C5 118.6(3)
N2 C6 H6 120.7
C5 C6 H6 120.7
N2 C7 H7A 110.2
N2 C7 H7B 110.2
N2 C7 C8 107.8(3)
H7A C7 H7B 108.5
C8 C7 H7A 110.2
C8 C7 H7B 110.2
N7 C8 C7 110.1(3)
N7 C8 H8A 109.7
N7 C8 H8B 109.7
C7 C8 H8A 109.7
C7 C8 H8B 109.7
H8A C8 H8B 108.2
N3 C9 H9 119.0
N3 C9 C10 122.0(3)
C10 C9 H9 119.0
C9 C10 H10 120.1
C11 C10 C9 119.8(3)
C11 C10 H10 120.1
C10 C11 H11 120.7
C10 C11 C12 118.6(3)
C12 C11 H11 120.7
C11 C12 H12 120.8
C13 C12 C11 118.5(3)
C13 C12 H12 120.8
N3 C13 C12 123.4(3)
N3 C13 C14 115.6(3)
C12 C13 C14 120.9(3)
N4 C14 C13 119.4(3)
N4 C14 H14 120.3
C13 C14 H14 120.3
N4 C15 H15A 110.0
N4 C15 H15B 110.0
N4 C15 C16 108.4(3)
H15A C15 H15B 108.4
C16 C15 H15A 110.0
C16 C15 H15B 110.0
N7 C16 C15 110.5(3)
N7 C16 H16A 109.6
N7 C16 H16B 109.6
C15 C16 H16A 109.6
C15 C16 H16B 109.6
H16A C16 H16B 108.1
N5 C17 H17 118.7
N5 C17 C18 122.7(4)
C18 C17 H17 118.7
C17 C18 H18 120.4
C19 C18 C17 119.2(4)
C19 C18 H18 120.4
C18 C19 H19 120.2
C18 C19 C20 119.5(3)
C20 C19 H19 120.2
C19 C20 H20 121.1
C21 C20 C19 117.9(4)
C21 C20 H20 121.1
N5 C21 C20 123.4(4)
N5 C21 C22 114.6(3)
C20 C21 C22 122.0(4)
N6 C22 C21 119.1(3)
N6 C22 H22 120.5
C21 C22 H22 120.5
N6 C23 H23A 110.1
N6 C23 H23B 110.1
N6 C23 C24 108.0(3)
H23A C23 H23B 108.4
C24 C23 H23A 110.1
C24 C23 H23B 110.1
N7 C24 C23 109.9(3)
N7 C24 H24A 109.7
N7 C24 H24B 109.7
C23 C24 H24A 109.7
C23 C24 H24B 109.7
H24A C24 H24B 108.2
O6 Cl2 O5 109.8(2)
O6 Cl2 O8 109.1(2)
O7 Cl2 O5 109.71(19)
O7 Cl2 O6 109.79(19)
O7 Cl2 O8 110.3(2)
O8 Cl2 O5 108.21(19)
O1 Cl1 O2 109.0(2)
O1 Cl1 O3 111.1(2)
O1 Cl1 O4 108.4(2)
O3 Cl1 O2 109.8(2)
O3 Cl1 O4 110.1(2)
O4 Cl1 O2 108.4(2)

loop_
_geom_bond_atom_site_label_1
_geom_bond_atom_site_label_2
_geom_bond_distance
Co1 N1 2.170(3)
Co1 N2 2.119(3)
Co1 N3 2.236(3)
Co1 N4 2.113(3)
Co1 N5 2.234(3)
Co1 N6 2.103(3)
N1 C1 1.338(5)
N1 C5 1.354(5)
N2 C6 1.259(5)
N2 C7 1.464(4)
N3 C9 1.347(4)
N3 C13 1.345(4)
N4 C14 1.264(4)
N4 C15 1.461(4)
N5 C17 1.340(5)
N5 C21 1.352(5)
N6 C22 1.265(5)
N6 C23 1.474(4)
N7 C8 1.463(4)
N7 C16 1.459(5)
N7 C24 1.458(5)
C1 H1 0.9500
C1 C2 1.389(5)
C2 H2 0.9500
C2 C3 1.375(6)
C3 H3 0.9500
C3 C4 1.382(6)
C4 H4 0.9500
C4 C5 1.377(5)
C5 C6 1.477(5)
C6 H6 0.9500
C7 H7A 0.9900
C7 H7B 0.9900
C7 C8 1.533(5)
C8 H8A 0.9900
C8 H8B 0.9900
C9 H9 0.9500
C9 C10 1.387(5)
C10 H10 0.9500
C10 C11 1.376(6)
C11 H11 0.9500
C11 C12 1.392(5)
C12 H12 0.9500
C12 C13 1.379(5)
C13 C14 1.471(4)
C14 H14 0.9500
C15 H15A 0.9900
C15 H15B 0.9900
C15 C16 1.522(5)
C16 H16A 0.9900
C16 H16B 0.9900
C17 H17 0.9500
C17 C18 1.395(5)
C18 H18 0.9500
C18 C19 1.363(6)
C19 H19 0.9500
C19 C20 1.389(6)
C20 H20 0.9500
C20 C21 1.389(5)
C21 C22 1.469(5)
C22 H22 0.9500
C23 H23A 0.9900
C23 H23B 0.9900
C23 C24 1.511(6)
C24 H24A 0.9900
C24 H24B 0.9900
Cl2 O5 1.437(3)
Cl2 O6 1.434(3)
Cl2 O7 1.423(3)
Cl2 O8 1.434(3)
Cl1 O1 1.422(3)
Cl1 O2 1.445(3)
Cl1 O3 1.436(3)
Cl1 O4 1.440(3)
